data_9002504
loop_
_publ_author_name
'Piotrowski, A.'
'Kahlenberg, V.'
'Fischer, R. X.'

_publ_section_title
;
 Na2Ca2(P2O7)F2, the first diphosphate of the cuspidine family
 Sample: single position O1
;
_journal_name_full 'American Mineralogist'
_journal_page_first 1534
_journal_page_last 1539
_journal_volume 85
_journal_year 2000
_chemical_formula_sum 'Ca2.01 F2 Na1.99 O7 P2'
_chemical_name_mineral Cuspidine
_space_group_IT_number 14
_symmetry_space_group_name_Hall '-P 2yn'
_symmetry_space_group_name_H-M 'P 1 21/n 1'
_cell_angle_alpha 90
_cell_angle_beta 109.74
_cell_angle_gamma 90
_cell_length_a 10.8730
_cell_length_b 10.5516
_cell_length_c 7.4287
_cell_formula_units_Z 4
_cell_volume 802.192
_database_code_amcsd 0002593
_exptl_crystal_density_diffrn 2.801
_cod_original_cell_volume 802.193
_cod_original_formula_sum '(Ca2.01 Na1.99) P2 F2 O7'
_cod_database_code 9002504

loop_
_space_group_symop_operation_xyz
x,y,z
1/2+x,1/2-y,1/2+z
1/2-x,1/2+y,1/2-z
-x,-y,-z

loop_
_atom_site_aniso_label
_atom_site_aniso_U_11
_atom_site_aniso_U_22
_atom_site_aniso_U_33
_atom_site_aniso_U_12
_atom_site_aniso_U_13
_atom_site_aniso_U_23
Ca1 0.01270 0.01050 0.00980 0.00340 0.00430 0.00090
Na1 0.01270 0.01050 0.00980 0.00340 0.00430 0.00090
Ca2 0.01340 0.01010 0.01400 -0.00250 0.00580 -0.00080
Na2 0.01340 0.01010 0.01400 -0.00250 0.00580 -0.00080
Ca3 0.01380 0.01350 0.01460 -0.00390 0.00460 -0.00170
Na3 0.01380 0.01350 0.01460 -0.00390 0.00460 -0.00170
Ca4 0.01630 0.01730 0.01420 0.00380 0.00570 0.00110
Na4 0.01630 0.01730 0.01420 0.00380 0.00570 0.00110
P1 0.00830 0.00750 0.00730 0.00030 0.00370 -0.00160
P2 0.00720 0.00660 0.00780 -0.00020 0.00230 -0.00070
F1 0.01160 0.01370 0.01610 -0.00310 0.00390 -0.00270
F2 0.01080 0.01300 0.01510 0.00170 0.00520 0.00080
O1 0.23810 0.05950 0.02870 0.03060 0.07980 0.00700
O2 0.07790 0.01170 0.03530 0.01470 0.02350 0.00280
O3 0.01250 0.02060 0.08500 -0.00170 0.01780 -0.02530
O4 0.04090 0.01080 0.03850 0.00650 0.01880 0.00740
O5 0.01940 0.02800 0.06060 -0.00610 -0.01000 0.02960
O6 0.01100 0.02520 0.08330 0.00150 0.00860 -0.03100
O7 0.01370 0.02460 0.06480 0.00220 -0.00200 -0.02170

loop_
_atom_site_label
_atom_site_fract_x
_atom_site_fract_y
_atom_site_fract_z
_atom_site_occupancy
Ca1 0.57540 0.87670 0.66470 0.83000
Na1 0.57540 0.87670 0.66470 0.17000
Ca2 0.80700 0.10260 0.52770 0.45000
Na2 0.80700 0.10260 0.52770 0.55000
Ca3 0.81740 0.08350 0.03390 0.54000
Na3 0.81740 0.08350 0.03390 0.46000
Ca4 0.58190 0.88690 0.16250 0.19000
Na4 0.58190 0.88690 0.16250 0.81000
P1 0.12410 0.18320 0.64350 1.00000
P2 0.62260 0.31720 0.72960 1.00000
F1 0.61260 0.00220 0.92310 1.00000
F2 0.60970 0.00510 0.43710 1.00000
O1 0.09290 0.20020 0.42160 1.00000
O2 0.84900 0.95410 0.78850 1.00000
O3 0.99750 0.23200 0.65350 1.00000
O4 0.15060 0.04580 0.68880 1.00000
O5 0.99770 0.23000 0.09030 1.00000
O6 0.73920 0.23530 0.74660 1.00000
O7 0.23990 0.26590 0.74120 1.00000

loop_
_cod_related_entry_id
_cod_related_entry_database
_cod_related_entry_code
1 AMCSD 0002593
